data_7126009
loop_
_publ_author_name
'Gazis, Theodore A.'
'Mohajeri Thaker, Bayan A. J.'
'Willcox, Darren'
'Ould, Darren M. C.'
'Wenz, Jan'
'Rawson, Jeremy M.'
'Hill, Michael S.'
'Wirth, Thomas'
'Melen, Rebecca L.'

_publ_section_title
;
 1,3-Carboboration of iodonium ylides.
;
_journal_issue 22
_journal_name_full 'Chemical communications (Cambridge, England)'
_journal_page_first 3345
_journal_page_last 3348
_journal_paper_doi 10.1039/c9cc08749d
_journal_volume 56
_journal_year 2020
_chemical_formula_moiety 'C23 H12 B F9 O4'
_chemical_formula_sum 'C23 H12 B F9 O4'
_chemical_formula_weight 534.14
_space_group_crystal_system triclinic
_space_group_IT_number 2
_space_group_name_Hall '-P 1'
_space_group_name_H-M_alt 'P -1'
_atom_sites_solution_hydrogens geom
_atom_sites_solution_primary direct
_audit_creation_method SHELXL-2017/1
_audit_update_record
;
2019-12-05 deposited with the CCDC.	2019-12-11 downloaded from the CCDC.
;
_cell_angle_alpha 71.330(5)
_cell_angle_beta 75.721(5)
_cell_angle_gamma 84.401(4)
_cell_formula_units_Z 2
_cell_length_a 7.8452(4)
_cell_length_b 10.5570(6)
_cell_length_c 15.6990(9)
_cell_measurement_reflns_used 3187
_cell_measurement_temperature 200(2)
_cell_measurement_theta_max 28.780
_cell_measurement_theta_min 4.045
_cell_volume 1193.50(12)
_computing_cell_refinement 'CrysAlisPro 1.171.40.50a (Rigaku OD, 2019)'
_computing_data_collection 'CrysAlisPro 1.171.40.50a (Rigaku OD, 2019)'
_computing_data_reduction 'CrysAlisPro 1.171.40.50a (Rigaku OD, 2019)'
_computing_structure_refinement 'SHELXL-2017/1 (Sheldrick, 2017)'
_diffrn_ambient_temperature 200(2)
_diffrn_measured_fraction_theta_full 0.997
_diffrn_measured_fraction_theta_max 0.998
_diffrn_measurement_device_type 'SuperNova, Dual, Cu at home/near, Atlas'
_diffrn_measurement_method '\w scans'
_diffrn_radiation_type MoK\a
_diffrn_radiation_wavelength 0.71073
_diffrn_reflns_av_R_equivalents 0.0190
_diffrn_reflns_av_unetI/netI 0.0343
_diffrn_reflns_Laue_measured_fraction_full 0.997
_diffrn_reflns_Laue_measured_fraction_max 0.998
_diffrn_reflns_limit_h_max 9
_diffrn_reflns_limit_h_min -9
_diffrn_reflns_limit_k_max 12
_diffrn_reflns_limit_k_min -13
_diffrn_reflns_limit_l_max 19
_diffrn_reflns_limit_l_min -19
_diffrn_reflns_number 8874
_diffrn_reflns_point_group_measured_fraction_full 0.997
_diffrn_reflns_point_group_measured_fraction_max 0.998
_diffrn_reflns_theta_full 25.242
_diffrn_reflns_theta_max 25.999
_diffrn_reflns_theta_min 3.334
_diffrn_source 'micro-focus sealed X-ray tube'
_diffrn_source_type 'SuperNova (Mo) X-ray Source'
_exptl_absorpt_coefficient_mu 0.146
_exptl_absorpt_correction_T_max 1.000
_exptl_absorpt_correction_T_min 0.473
_exptl_absorpt_correction_type gaussian
_exptl_absorpt_process_details
;
CrysAlisPro 1.171.40.50a (Rigaku Oxford Diffraction, 2019)
Numerical absorption correction based on gaussian integration over
a multifaceted crystal model. Empirical absorption correction using
spherical harmonics, implemented in SCALE3 ABSPACK scaling algorithm.
;
_exptl_crystal_colour colorless
_exptl_crystal_density_diffrn 1.486
_exptl_crystal_description prism
_exptl_crystal_F_000 536
_exptl_crystal_size_max 0.774
_exptl_crystal_size_mid 0.548
_exptl_crystal_size_min 0.295
_refine_diff_density_max 1.023
_refine_diff_density_min -0.963
_refine_diff_density_rms 0.064
_refine_ls_extinction_method none
_refine_ls_goodness_of_fit_ref 1.050
_refine_ls_hydrogen_treatment constr
_refine_ls_matrix_type full
_refine_ls_number_parameters 330
_refine_ls_number_reflns 4677
_refine_ls_number_restraints 0
_refine_ls_restrained_S_all 1.050
_refine_ls_R_factor_all 0.0833
_refine_ls_R_factor_gt 0.0642
_refine_ls_shift/su_max 0.001
_refine_ls_shift/su_mean 0.000
_refine_ls_structure_factor_coef Fsqd
_refine_ls_weighting_details 'w=1/[\s^2^(Fo^2^)+(0.0742P)^2^+1.6788P] where P=(Fo^2^+2Fc^2^)/3'
_refine_ls_weighting_scheme calc
_refine_ls_wR_factor_gt 0.1677
_refine_ls_wR_factor_ref 0.1849
_reflns_Friedel_coverage 0.000
_reflns_number_gt 3510
_reflns_number_total 4677
_reflns_threshold_expression 'I > 2\s(I)'
_cod_data_source_file c9cc08749d2.cif
_cod_data_source_block rm_1923_sq
_cod_depositor_comments 'Adding full bibliography for 7126008--7126012.cif.'
_cod_database_code 7126009
_shelx_shelxl_version_number 2017/1
_shelx_space_group_comment
;
The symmetry employed for this shelxl refinement is uniquely defined
by the following loop, which should always be used as a source of
symmetry information in preference to the above space-group names.
They are only intended as comments.
;

loop_
_space_group_symop_operation_xyz
'x, y, z'
'-x, -y, -z'

loop_
_atom_site_label
_atom_site_type_symbol
_atom_site_fract_x
_atom_site_fract_y
_atom_site_fract_z
_atom_site_U_iso_or_equiv
_atom_site_adp_type
_atom_site_occupancy
_atom_site_site_symmetry_order
_atom_site_calc_flag
_atom_site_refinement_flags_posn
_atom_site_refinement_flags_adp
_atom_site_refinement_flags_occupancy
_atom_site_disorder_assembly
_atom_site_disorder_group
C1 C 0.9870(4) 0.6487(3) 0.2617(3) 0.0454(8) Uani 1 1 d . . . . .
H1A H 1.016501 0.719231 0.202242 0.068 Uiso 1 1 calc R U . . .
H1B H 1.048563 0.565418 0.256097 0.068 Uiso 1 1 calc R U . . .
H1C H 1.023053 0.675315 0.308879 0.068 Uiso 1 1 calc R U . . .
B1 B 0.6526(4) 0.9759(3) 0.2425(2) 0.0286(7) Uani 1 1 d . . . . .
F1 F 0.4180(3) 0.3278(2) 0.22788(19) 0.0736(7) Uani 1 1 d . . . . .
O1 O 0.7975(3) 0.6283(2) 0.28815(16) 0.0389(5) Uani 1 1 d . . . . .
C2 C 0.6920(4) 0.7332(3) 0.28793(19) 0.0293(6) Uani 1 1 d . . . . .
F2 F 0.2286(3) 0.2067(2) 0.3997(2) 0.0711(7) Uani 1 1 d . . . . .
O2 O 0.7622(3) 0.84767(19) 0.26566(14) 0.0320(5) Uani 1 1 d . . . . .
C3 C 0.5113(4) 0.7124(3) 0.31409(19) 0.0282(6) Uani 1 1 d . . . . .
F3 F 0.1728(4) 0.3305(2) 0.53003(17) 0.0796(8) Uani 1 1 d . . . . .
O3 O 0.4630(3) 0.94336(18) 0.29550(13) 0.0299(5) Uani 1 1 d . . . . .
C4 C 0.4050(4) 0.8241(3) 0.31920(18) 0.0271(6) Uani 1 1 d . . . . .
F4 F 0.6201(3) 1.1819(2) 0.49039(13) 0.0644(7) Uani 1 1 d . . . . .
O4 O 0.2349(3) 0.8082(2) 0.35056(14) 0.0329(5) Uani 1 1 d . . . . .
C5 C 0.1243(5) 0.9261(3) 0.3513(3) 0.0501(9) Uani 1 1 d . . . . .
H5A H 0.158339 0.970924 0.390298 0.075 Uiso 1 1 calc R U . . .
H5B H 0.001059 0.899885 0.375967 0.075 Uiso 1 1 calc R U . . .
H5C H 0.138707 0.987227 0.288227 0.075 Uiso 1 1 calc R U . . .
F5 F 0.8864(3) 1.34566(19) 0.38910(14) 0.0503(5) Uani 1 1 d . . . . .
C6 C 0.4368(4) 0.5779(3) 0.3378(2) 0.0306(6) Uani 1 1 d . . . . .
F6 F 1.0409(3) 1.3408(2) 0.21608(17) 0.0711(7) Uani 1 1 d . . . . .
C7 C 0.4637(4) 0.5141(3) 0.2706(2) 0.0378(7) Uani 1 1 d . . . . .
H7 H 0.530531 0.555297 0.210025 0.045 Uiso 1 1 calc R U . . .
C8 C 0.3921(5) 0.3898(3) 0.2929(3) 0.0451(8) Uani 1 1 d . . . . .
C9 C 0.2959(5) 0.3281(3) 0.3791(3) 0.0469(9) Uani 1 1 d . . . . .
C10 C 0.2692(5) 0.3924(3) 0.4447(3) 0.0471(8) Uani 1 1 d . . . . .
C11 C 0.3382(4) 0.5157(3) 0.4256(2) 0.0395(7) Uani 1 1 d . . . . .
H11 H 0.318526 0.558174 0.472295 0.047 Uiso 1 1 calc R U . . .
C12 C 0.7184(4) 1.0815(3) 0.28155(19) 0.0285(6) Uani 1 1 d . . . . .
C13 C 0.6416(4) 1.0856(3) 0.3706(2) 0.0368(7) Uani 1 1 d . . . . .
H13 H 0.549160 1.026661 0.408003 0.044 Uiso 1 1 calc R U . . .
C14 C 0.6986(5) 1.1746(3) 0.4048(2) 0.0381(7) Uani 1 1 d . . . . .
C15 C 0.8328(4) 1.2597(3) 0.3536(2) 0.0357(7) Uani 1 1 d . . . . .
C16 C 0.9092(4) 1.2564(3) 0.2660(2) 0.0396(7) Uani 1 1 d . . . . .
C17 C 0.8527(4) 1.1695(3) 0.2295(2) 0.0352(7) Uani 1 1 d . . . . .
H17 H 0.906409 1.170039 0.168094 0.042 Uiso 1 1 calc R U . . .
C18 C 0.6589(4) 1.0268(3) 0.1336(2) 0.0322(6) Uani 1 1 d . . . . .
C19 C 0.7584(4) 0.9638(4) 0.0717(2) 0.0455(8) Uani 1 1 d . . . . .
H19 H 0.825739 0.885427 0.093456 0.055 Uiso 1 1 calc R U . . .
C20 C 0.7597(5) 1.0147(5) -0.0215(2) 0.0538(10) Uani 1 1 d . . . . .
C21 C 0.6664(5) 1.1263(4) -0.0557(2) 0.0495(9) Uani 1 1 d . . . . .
C22 C 0.5678(6) 1.1875(4) 0.0044(3) 0.0590(11) Uani 1 1 d . . . . .
C23 C 0.5622(6) 1.1396(4) 0.0974(2) 0.0519(9) Uani 1 1 d . . . . .
H23 H 0.490865 1.184655 0.137549 0.062 Uiso 1 1 calc R U . . .
F7 F 0.8553(5) 0.9527(3) -0.08134(19) 0.0993(8) Uani 1 1 d . . . . .
F8 F 0.6709(3) 1.1743(3) -0.14680(14) 0.0736(8) Uani 1 1 d . . . . .
F9 F 0.4728(5) 1.2980(3) -0.03055(18) 0.0993(8) Uani 1 1 d . . . . .

loop_
_atom_site_aniso_label
_atom_site_aniso_U_11
_atom_site_aniso_U_22
_atom_site_aniso_U_33
_atom_site_aniso_U_23
_atom_site_aniso_U_13
_atom_site_aniso_U_12
C1 0.0268(17) 0.0388(17) 0.074(2) -0.0240(17) -0.0084(16) 0.0006(13)
B1 0.0302(17) 0.0246(15) 0.0332(17) -0.0107(13) -0.0092(13) -0.0005(13)
F1 0.0825(18) 0.0653(15) 0.0999(19) -0.0639(15) -0.0185(14) -0.0015(13)
O1 0.0296(12) 0.0298(11) 0.0615(15) -0.0180(10) -0.0131(10) 0.0005(9)
C2 0.0330(16) 0.0271(14) 0.0306(14) -0.0105(11) -0.0101(12) -0.0009(12)
F2 0.0697(16) 0.0321(11) 0.118(2) -0.0245(12) -0.0268(14) -0.0135(10)
O2 0.0280(11) 0.0271(10) 0.0422(12) -0.0118(9) -0.0082(9) -0.0029(8)
C3 0.0292(15) 0.0275(14) 0.0317(14) -0.0122(12) -0.0095(12) -0.0020(11)
F3 0.101(2) 0.0628(15) 0.0617(15) -0.0023(12) -0.0006(14) -0.0447(14)
O3 0.0317(11) 0.0254(10) 0.0352(11) -0.0115(8) -0.0087(8) -0.0024(8)
C4 0.0308(15) 0.0291(14) 0.0260(13) -0.0108(11) -0.0104(11) -0.0039(12)
F4 0.0888(17) 0.0788(15) 0.0331(10) -0.0285(10) 0.0005(10) -0.0346(13)
O4 0.0276(11) 0.0322(11) 0.0433(12) -0.0164(9) -0.0088(9) -0.0021(8)
C5 0.0321(18) 0.0386(18) 0.081(3) -0.0227(18) -0.0120(17) 0.0051(14)
F5 0.0613(13) 0.0436(11) 0.0604(13) -0.0283(10) -0.0200(10) -0.0114(9)
C6 0.0290(15) 0.0278(14) 0.0396(16) -0.0124(12) -0.0132(12) -0.0003(11)
F6 0.0710(16) 0.0716(15) 0.0727(15) -0.0333(13) 0.0125(12) -0.0470(13)
C7 0.0368(18) 0.0363(16) 0.0458(18) -0.0189(14) -0.0120(14) 0.0008(13)
C8 0.045(2) 0.0385(18) 0.069(2) -0.0348(18) -0.0210(18) 0.0054(15)
C9 0.042(2) 0.0265(16) 0.078(3) -0.0163(17) -0.0222(18) -0.0064(14)
C10 0.048(2) 0.0392(18) 0.050(2) -0.0056(16) -0.0101(16) -0.0149(15)
C11 0.0448(19) 0.0372(17) 0.0392(17) -0.0117(14) -0.0110(14) -0.0098(14)
C12 0.0316(15) 0.0248(13) 0.0310(14) -0.0076(11) -0.0120(12) 0.0000(11)
C13 0.0435(18) 0.0382(16) 0.0292(15) -0.0082(13) -0.0073(13) -0.0140(14)
C14 0.051(2) 0.0390(17) 0.0269(15) -0.0113(13) -0.0111(14) -0.0058(14)
C15 0.0417(18) 0.0295(15) 0.0442(18) -0.0163(13) -0.0171(14) -0.0035(13)
C16 0.0379(18) 0.0331(16) 0.0473(19) -0.0129(14) -0.0040(14) -0.0109(13)
C17 0.0358(17) 0.0336(16) 0.0378(16) -0.0149(13) -0.0044(13) -0.0041(13)
C18 0.0343(16) 0.0345(15) 0.0321(15) -0.0133(12) -0.0083(12) -0.0083(12)
C19 0.0357(18) 0.063(2) 0.0430(19) -0.0252(17) -0.0078(15) 0.0017(16)
C20 0.0355(19) 0.096(3) 0.0389(19) -0.040(2) 0.0038(15) -0.010(2)
C21 0.050(2) 0.071(2) 0.0295(17) -0.0106(17) -0.0103(15) -0.0241(19)
C22 0.087(3) 0.046(2) 0.049(2) -0.0086(17) -0.037(2) 0.007(2)
C23 0.081(3) 0.0445(19) 0.0379(18) -0.0199(16) -0.0213(18) 0.0092(18)
F7 0.1269(19) 0.1212(18) 0.0572(11) -0.0409(12) -0.0337(12) 0.0416(15)
F8 0.0764(16) 0.113(2) 0.0306(11) -0.0098(12) -0.0138(10) -0.0378(15)
F9 0.1269(19) 0.1212(18) 0.0572(11) -0.0409(12) -0.0337(12) 0.0416(15)

loop_
_atom_type_symbol
_atom_type_description
_atom_type_scat_dispersion_real
_atom_type_scat_dispersion_imag
_atom_type_scat_source
C C 0.0033 0.0016 'International Tables Vol C Tables 4.2.6.8 and 6.1.1.4'
H H 0.0000 0.0000 'International Tables Vol C Tables 4.2.6.8 and 6.1.1.4'
B B 0.0013 0.0007 'International Tables Vol C Tables 4.2.6.8 and 6.1.1.4'
F F 0.0171 0.0103 'International Tables Vol C Tables 4.2.6.8 and 6.1.1.4'
O O 0.0106 0.0060 'International Tables Vol C Tables 4.2.6.8 and 6.1.1.4'

loop_
_geom_angle_atom_site_label_1
_geom_angle_atom_site_label_2
_geom_angle_atom_site_label_3
_geom_angle
_geom_angle_site_symmetry_1
_geom_angle_site_symmetry_3
_geom_angle_publ_flag
O1 C1 H1A 109.5 . . ?
O1 C1 H1B 109.5 . . ?
H1A C1 H1B 109.5 . . ?
O1 C1 H1C 109.5 . . ?
H1A C1 H1C 109.5 . . ?
H1B C1 H1C 109.5 . . ?
O2 B1 O3 107.6(2) . . ?
O2 B1 C18 109.6(2) . . ?
O3 B1 C18 108.8(2) . . ?
O2 B1 C12 108.5(2) . . ?
O3 B1 C12 106.8(2) . . ?
C18 B1 C12 115.3(2) . . ?
C2 O1 C1 118.3(2) . . ?
O2 C2 O1 117.9(3) . . ?
O2 C2 C3 124.2(3) . . ?
O1 C2 C3 117.9(2) . . ?
C2 O2 B1 120.5(2) . . ?
C4 C3 C2 116.0(2) . . ?
C4 C3 C6 121.9(3) . . ?
C2 C3 C6 122.0(3) . . ?
C4 O3 B1 121.0(2) . . ?
O3 C4 O4 117.4(2) . . ?
O3 C4 C3 124.1(3) . . ?
O4 C4 C3 118.5(2) . . ?
C4 O4 C5 118.1(2) . . ?
O4 C5 H5A 109.5 . . ?
O4 C5 H5B 109.5 . . ?
H5A C5 H5B 109.5 . . ?
O4 C5 H5C 109.5 . . ?
H5A C5 H5C 109.5 . . ?
H5B C5 H5C 109.5 . . ?
C11 C6 C7 119.2(3) . . ?
C11 C6 C3 121.1(3) . . ?
C7 C6 C3 119.7(3) . . ?
C8 C7 C6 119.3(3) . . ?
C8 C7 H7 120.4 . . ?
C6 C7 H7 120.4 . . ?
F1 C8 C9 119.0(3) . . ?
F1 C8 C7 119.4(3) . . ?
C9 C8 C7 121.7(3) . . ?
F2 C9 C8 120.8(3) . . ?
F2 C9 C10 120.6(3) . . ?
C8 C9 C10 118.6(3) . . ?
F3 C10 C9 118.1(3) . . ?
F3 C10 C11 120.3(3) . . ?
C9 C10 C11 121.7(3) . . ?
C10 C11 C6 119.6(3) . . ?
C10 C11 H11 120.2 . . ?
C6 C11 H11 120.2 . . ?
C17 C12 C13 117.8(3) . . ?
C17 C12 B1 122.1(3) . . ?
C13 C12 B1 120.2(3) . . ?
C14 C13 C12 120.4(3) . . ?
C14 C13 H13 119.8 . . ?
C12 C13 H13 119.8 . . ?
F4 C14 C15 117.9(3) . . ?
F4 C14 C13 120.6(3) . . ?
C15 C14 C13 121.5(3) . . ?
F5 C15 C14 120.2(3) . . ?
F5 C15 C16 121.3(3) . . ?
C14 C15 C16 118.5(3) . . ?
F6 C16 C15 118.1(3) . . ?
F6 C16 C17 120.7(3) . . ?
C15 C16 C17 121.2(3) . . ?
C16 C17 C12 120.6(3) . . ?
C16 C17 H17 119.7 . . ?
C12 C17 H17 119.7 . . ?
C23 C18 C19 116.8(3) . . ?
C23 C18 B1 119.6(3) . . ?
C19 C18 B1 123.5(3) . . ?
C20 C19 C18 120.3(3) . . ?
C20 C19 H19 119.9 . . ?
C18 C19 H19 119.9 . . ?
C21 C20 F7 117.8(3) . . ?
C21 C20 C19 122.0(3) . . ?
F7 C20 C19 120.2(4) . . ?
F8 C21 C20 120.8(4) . . ?
F8 C21 C22 121.2(4) . . ?
C20 C21 C22 118.0(3) . . ?
C21 C22 F9 117.4(3) . . ?
C21 C22 C23 121.8(4) . . ?
F9 C22 C23 120.9(4) . . ?
C22 C23 C18 121.1(3) . . ?
C22 C23 H23 119.4 . . ?
C18 C23 H23 119.4 . . ?

loop_
_geom_bond_atom_site_label_1
_geom_bond_atom_site_label_2
_geom_bond_distance
_geom_bond_site_symmetry_2
_geom_bond_publ_flag
C1 O1 1.459(4) . ?
C1 H1A 0.9800 . ?
C1 H1B 0.9800 . ?
C1 H1C 0.9800 . ?
B1 O2 1.522(4) . ?
B1 O3 1.526(4) . ?
B1 C18 1.609(4) . ?
B1 C12 1.609(4) . ?
F1 C8 1.346(4) . ?
O1 C2 1.316(3) . ?
C2 O2 1.285(3) . ?
C2 C3 1.394(4) . ?
F2 C9 1.346(4) . ?
C3 C4 1.388(4) . ?
C3 C6 1.487(4) . ?
F3 C10 1.353(4) . ?
O3 C4 1.289(3) . ?
C4 O4 1.311(3) . ?
F4 C14 1.357(4) . ?
O4 C5 1.447(4) . ?
C5 H5A 0.9800 . ?
C5 H5B 0.9800 . ?
C5 H5C 0.9800 . ?
F5 C15 1.351(3) . ?
C6 C11 1.388(4) . ?
C6 C7 1.389(4) . ?
F6 C16 1.345(4) . ?
C7 C8 1.383(5) . ?
C7 H7 0.9500 . ?
C8 C9 1.362(5) . ?
C9 C10 1.370(5) . ?
C10 C11 1.373(4) . ?
C11 H11 0.9500 . ?
C12 C17 1.386(4) . ?
C12 C13 1.392(4) . ?
C13 C14 1.375(4) . ?
C13 H13 0.9500 . ?
C14 C15 1.366(5) . ?
C15 C16 1.367(5) . ?
C16 C17 1.382(4) . ?
C17 H17 0.9500 . ?
C18 C23 1.385(5) . ?
C18 C19 1.391(5) . ?
C19 C20 1.386(5) . ?
C19 H19 0.9500 . ?
C20 C21 1.355(6) . ?
C20 F7 1.350(4) . ?
C21 F8 1.348(4) . ?
C21 C22 1.357(6) . ?
C22 F9 1.356(5) . ?
C22 C23 1.374(5) . ?
C23 H23 0.9500 . ?
